data_1521342
loop_
_publ_author_name
'Joseph, J.'
'Vimala, T.M.'
'Raju, J.'
'Murthy, V.R.K.'

_publ_section_title
;
 Structural investigations on the (Ba, Sr) (Zr, Ti) O3 system
;
_journal_name_full 'Journal of Physics D, Applied Physics'
_journal_page_first 1049
_journal_page_last 1057
_journal_volume 32
_journal_year 1999
_chemical_formula_sum 'Ba0.288 O3 Sr0.712 Ta0.01 Ti0.038 Zr0.952'
_chemical_name_systematic '(Ba0.288 Sr0.712) (Zr0.952 Ti0.038 Ta0.01) O3'
_space_group_IT_number 62
_symmetry_space_group_name_Hall '-P 2c 2ab'
_symmetry_space_group_name_H-M 'P b n m'
_cell_angle_alpha 90
_cell_angle_beta 90
_cell_angle_gamma 90
_cell_formula_units_Z 4
_cell_length_a 5.838
_cell_length_b 5.8464
_cell_length_c 8.2407
_cell_volume 281.266
_citation_journal_id_ASTM JPAPBE
_cod_data_source_file Joseph_JPAPBE_1999_198.cif
_cod_data_source_block Ba0.288O3Sr0.712Ta0.01Ti0.038Zr0.952
_cod_original_cell_volume 281.2656
_cod_original_sg_symbol_Hall '-P 2ac 2n (z,x,y)'
_cod_database_code 1521342

loop_
_symmetry_equiv_pos_as_xyz
x,y,z
x+1/2,-y+1/2,-z
-x+1/2,y+1/2,-z+1/2
-x,-y,z+1/2
-x,-y,-z
-x-1/2,y-1/2,z
x-1/2,-y-1/2,z-1/2
x,y,-z-1/2

loop_
_atom_site_label
_atom_site_type_symbol
_atom_site_fract_x
_atom_site_fract_y
_atom_site_fract_z
_atom_site_occupancy
_atom_site_U_iso_or_equiv
Sr1 Sr+2 -0.0009 0.5082 0.25 0.712 0.0
Ta1 Ta+4 0 0 0 0.0104 0.0
O2 O-2 -0.0695 -0.0166 0.25 1 0.0
Ti1 Ti+4 0 0 0 0.038 0.0
O1 O-2 0.2266 0.2716 0.0246 1 0.0
Ba1 Ba+2 -0.0009 0.5082 0.25 0.288 0.0
Zr1 Zr+4 0 0 0 0.9516 0.0
